data_7205763
loop_
_publ_author_name
'Lemmerer, Andreas'

_publ_section_title
;
 Steric effects in hydrogen bonded columns of salts of benzoic acid and
 1-adamantanecarboxylic acid with the cyclic amines CnH2n+1NH2, n = 5,
 6, 7, 8 and 12
;
_journal_issue 8
_journal_name_full CrystEngComm
_journal_page_first 2849
_journal_paper_doi 10.1039/c0ce00749h
_journal_volume 13
_journal_year 2011
_chemical_absolute_configuration rm
_chemical_formula_moiety 'C6 H14 N, C7 H5 O2'
_chemical_formula_sum 'C13 H19 N O2'
_chemical_formula_weight 221.29
_chemical_name_systematic
;
(cyclohexylammonium).(benzoate)
;
_space_group_IT_number 43
_symmetry_cell_setting orthorhombic
_symmetry_space_group_name_Hall 'F 2 -2d'
_symmetry_space_group_name_H-M 'F d d 2'
_atom_sites_solution_hydrogens geom
_atom_sites_solution_primary direct
_atom_sites_solution_secondary difmap
_audit_conform_dict_location ftp://ftp.iucr.org/pub/cif_core.dic
_audit_conform_dict_name cif_core.dic
_audit_conform_dict_version 2.3
_audit_creation_date 2010-10-13T11:27:16-00:00
_audit_creation_method 'WinGX routine CIF_UPDATE'
_cell_angle_alpha 90
_cell_angle_beta 90
_cell_angle_gamma 90
_cell_formula_units_Z 16
_cell_length_a 22.1824(12)
_cell_length_b 35.8905(19)
_cell_length_c 6.3763(3)
_cell_measurement_reflns_used 1398
_cell_measurement_temperature 173(2)
_cell_measurement_theta_max 21.78
_cell_measurement_theta_min 2.16
_cell_volume 5076.4(5)
_computing_cell_refinement 'SAINT-Plus (Bruker, 2004)'
_computing_data_collection 'APEX2 (Bruker, 2005)'
_computing_data_reduction 'SAINT-Plus and XPREP (Bruker 2004)'
_computing_molecular_graphics
;
Ortep-3 for Windows (Farrugia, 1997) and DIAMOND (Brandenburg, 1999)
;
_computing_publication_material
;
WinGX publication routines (Farrugia, 1999) and PLATON (Spek, 2002)
;
_computing_structure_refinement 'SHELXL-97 (Sheldrick, 2008)'
_computing_structure_solution 'SHELXS-97 (Sheldrick, 2008)'
_diffrn_ambient_temperature 173(2)
_diffrn_measured_fraction_theta_full 1
_diffrn_measured_fraction_theta_max 1
_diffrn_measurement_device_type 'Bruker APEX II CCD area detector'
_diffrn_measurement_method '\w scans'
_diffrn_radiation_monochromator graphite
_diffrn_radiation_type MoK\a
_diffrn_radiation_wavelength 0.71073
_diffrn_reflns_av_R_equivalents 0.1217
_diffrn_reflns_av_unetI/netI 0.0842
_diffrn_reflns_limit_h_max 22
_diffrn_reflns_limit_h_min -29
_diffrn_reflns_limit_k_max 47
_diffrn_reflns_limit_k_min -23
_diffrn_reflns_limit_l_max 8
_diffrn_reflns_limit_l_min -8
_diffrn_reflns_number 6701
_diffrn_reflns_theta_full 27.98
_diffrn_reflns_theta_max 27.98
_diffrn_reflns_theta_min 2.16
_diffrn_standards_number 0
_exptl_absorpt_coefficient_mu 0.078
_exptl_absorpt_correction_T_max 0.9966
_exptl_absorpt_correction_T_min 0.9647
_exptl_absorpt_correction_type integration
_exptl_absorpt_process_details 'Bruker XPREP (Bruker, 2004)'
_exptl_crystal_colour colourless
_exptl_crystal_density_diffrn 1.158
_exptl_crystal_density_method 'not measured'
_exptl_crystal_description needle
_exptl_crystal_F_000 1920
_exptl_crystal_size_max 0.48
_exptl_crystal_size_mid 0.1
_exptl_crystal_size_min 0.04
_refine_diff_density_max 0.363
_refine_diff_density_min -0.287
_refine_diff_density_rms 0.055
_refine_ls_abs_structure_details 'Flack H D (1983), Acta Cryst. A39, 876-881; 1242 Friedel pairs'
_refine_ls_abs_structure_Flack 10(10)
_refine_ls_extinction_method none
_refine_ls_goodness_of_fit_ref 1.007
_refine_ls_hydrogen_treatment constr
_refine_ls_matrix_type full
_refine_ls_number_parameters 165
_refine_ls_number_reflns 1670
_refine_ls_number_restraints 223
_refine_ls_restrained_S_all 1.094
_refine_ls_R_factor_all 0.1048
_refine_ls_R_factor_gt 0.0702
_refine_ls_shift/su_max 0
_refine_ls_shift/su_mean 0
_refine_ls_structure_factor_coef Fsqd
_refine_ls_weighting_details 'calc w=1/[\s^2^(Fo^2^)+(0.1406P)^2^] where P=(Fo^2^+2Fc^2^)/3'
_refine_ls_weighting_scheme calc
_refine_ls_wR_factor_gt 0.1936
_refine_ls_wR_factor_ref 0.2219
_reflns_number_gt 1090
_reflns_number_total 1670
_reflns_threshold_expression >2sigma(I)
_cod_data_source_file c0ce00749h.txt
_cod_data_source_block 2
_cod_depositor_comments
;
The following automatic conversions were performed:
'_symmetry_cell_setting' value 'Orthorhombic' changed to 'orthorhombic'
according to '/home/saulius/struct/CIF-dictionaries/cif_core.dic'
dictionary named 'cif_core.dic' version 2.4.1 from 2010-06-29.

Automatic conversion script
Id: cif_fix_enum 1555 2011-01-17 13:19:09Z saulius 
;
_cod_original_sg_symbol_H-M Fdd2
_cod_database_code 7205763

loop_
_symmetry_equiv_pos_as_xyz
'x, y, z'
'-x, -y, z'
'x+1/4, -y+1/4, z+1/4'
'-x+1/4, y+1/4, z+1/4'
'x, y+1/2, z+1/2'
'-x, -y+1/2, z+1/2'
'x+1/4, -y+3/4, z+3/4'
'-x+1/4, y+3/4, z+3/4'
'x+1/2, y, z+1/2'
'-x+1/2, -y, z+1/2'
'x+3/4, -y+1/4, z+3/4'
'-x+3/4, y+1/4, z+3/4'
'x+1/2, y+1/2, z'
'-x+1/2, -y+1/2, z'
'x+3/4, -y+3/4, z+1/4'
'-x+3/4, y+3/4, z+1/4'

loop_
_atom_site_label
_atom_site_type_symbol
_atom_site_fract_x
_atom_site_fract_y
_atom_site_fract_z
_atom_site_U_iso_or_equiv
_atom_site_adp_type
_atom_site_occupancy
_atom_site_symmetry_multiplicity
_atom_site_calc_flag
_atom_site_refinement_flags
_atom_site_disorder_assembly
_atom_site_disorder_group
C1 C 0.13322(17) 0.41591(10) 0.7122(7) 0.0325(9) Uani 1 1 d U . .
C2 C 0.13444(18) 0.40473(11) 0.5063(7) 0.0352(9) Uani 1 1 d U . .
H2 H 0.1658 0.4132 0.4168 0.042 Uiso 1 1 calc R . .
C3 C 0.09033(19) 0.38111(12) 0.4274(8) 0.0418(10) Uani 1 1 d U . .
H3 H 0.092 0.3732 0.2852 0.05 Uiso 1 1 calc R . .
C4 C 0.0444(2) 0.36915(14) 0.5544(10) 0.0494(12) Uani 1 1 d U . .
H4 H 0.0144 0.3529 0.501 0.059 Uiso 1 1 calc R . .
C5 C 0.0421(2) 0.38074(15) 0.7582(9) 0.0567(14) Uani 1 1 d U . .
H5 H 0.0101 0.3727 0.8461 0.068 Uiso 1 1 calc R . .
C6 C 0.0863(2) 0.40419(13) 0.8377(9) 0.0471(11) Uani 1 1 d U . .
H6 H 0.0842 0.4122 0.9795 0.057 Uiso 1 1 calc R . .
C7 C 0.1825(2) 0.44004(12) 0.8041(8) 0.0399(10) Uani 1 1 d U . .
O1 O 0.21293(14) 0.45952(8) 0.6802(5) 0.0451(9) Uani 1 1 d U . .
O2 O 0.1908(2) 0.43838(10) 0.9956(6) 0.0626(12) Uani 1 1 d U . .
C8 C 0.3644(2) 0.48991(17) 0.7726(9) 0.0604(14) Uani 1 1 d DU . .
H8A H 0.3958 0.5099 0.7759 0.072 Uiso 0.789(9) 1 calc PR A 1
H8B H 0.3815 0.513 0.708 0.072 Uiso 0.211(9) 1 d PR A 2
C9A C 0.3745(3) 0.4646(2) 0.9494(13) 0.069(2) Uani 0.789(9) 1 d PDU A 1
H9A1 H 0.3449 0.4439 0.9462 0.083 Uiso 0.789(9) 1 calc PR A 1
H9A2 H 0.37 0.4781 1.0839 0.083 Uiso 0.789(9) 1 calc PR A 1
C9B C 0.4140(11) 0.4892(5) 0.933(4) 0.066(4) Uani 0.211(9) 1 d PDU A 2
H9B1 H 0.3978 0.4948 1.0738 0.08 Uiso 0.211(9) 1 calc PR A 2
H9B2 H 0.4452 0.5079 0.8977 0.08 Uiso 0.211(9) 1 calc PR A 2
C10 C 0.4415(4) 0.4487(3) 0.9268(13) 0.106(3) Uani 1 1 d DU . .
H10A H 0.471 0.4693 0.9191 0.128 Uiso 0.789(9) 1 calc PR A 1
H10B H 0.4518 0.4325 1.0474 0.128 Uiso 0.789(9) 1 calc PR A 1
H10C H 0.4678 0.4436 1.0489 0.128 Uiso 0.211(9) 1 d PR A 2
H10D H 0.4089 0.4298 0.9209 0.128 Uiso 0.211(9) 1 d PR A 2
C11A C 0.4413(4) 0.4259(2) 0.7200(14) 0.076(2) Uani 0.789(9) 1 d PDU A 1
H11A H 0.4806 0.4132 0.7023 0.091 Uiso 0.789(9) 1 calc PR A 1
H11B H 0.4094 0.4067 0.726 0.091 Uiso 0.789(9) 1 calc PR A 1
C11B C 0.4771(9) 0.4488(11) 0.719(2) 0.091(5) Uani 0.211(9) 1 d PDU A 2
H11C H 0.5045 0.4705 0.713 0.11 Uiso 0.211(9) 1 calc PR A 2
H11D H 0.5015 0.4258 0.7059 0.11 Uiso 0.211(9) 1 calc PR A 2
C12 C 0.4303(4) 0.4509(3) 0.5409(13) 0.099(2) Uani 1 1 d DU . .
H12A H 0.4312 0.4365 0.4086 0.119 Uiso 0.789(9) 1 calc PR A 1
H12B H 0.4622 0.4701 0.5342 0.119 Uiso 0.789(9) 1 calc PR A 1
H12C H 0.4501 0.463 0.4196 0.119 Uiso 0.211(9) 1 d PR A 2
H12D H 0.4227 0.4247 0.5001 0.119 Uiso 0.211(9) 1 d PR A 2
C13 C 0.3693(3) 0.4692(2) 0.5676(10) 0.0742(18) Uani 1 1 d DU A .
H13A H 0.3625 0.4868 0.4504 0.089 Uiso 1 1 calc R . .
H13B H 0.3375 0.4499 0.5612 0.089 Uiso 1 1 calc R . .
N1 N 0.30430(15) 0.50750(11) 0.7921(6) 0.0421(9) Uani 1 1 d U A .
H1A H 0.2752 0.4904 0.7618 0.063 Uiso 1 1 calc R . .
H1B H 0.3016 0.5269 0.701 0.063 Uiso 1 1 calc R . .
H1C H 0.2992 0.5159 0.9255 0.063 Uiso 1 1 calc R . .

loop_
_atom_site_aniso_label
_atom_site_aniso_U_11
_atom_site_aniso_U_22
_atom_site_aniso_U_33
_atom_site_aniso_U_23
_atom_site_aniso_U_13
_atom_site_aniso_U_12
C1 0.0342(18) 0.0267(18) 0.037(2) 0.0036(16) -0.0026(17) -0.0014(15)
C2 0.0328(19) 0.034(2) 0.038(2) 0.0017(16) 0.0022(18) 0.0007(15)
C3 0.045(2) 0.038(2) 0.042(2) -0.008(2) 0.000(2) -0.0007(18)
C4 0.039(2) 0.049(3) 0.061(3) 0.000(2) -0.005(2) -0.0087(19)
C5 0.046(3) 0.064(3) 0.060(3) 0.000(3) 0.014(3) -0.018(2)
C6 0.055(3) 0.047(3) 0.039(2) 0.0021(19) 0.011(2) -0.007(2)
C7 0.050(2) 0.032(2) 0.038(2) 0.0040(17) -0.007(2) -0.0033(17)
O1 0.0437(15) 0.0423(17) 0.0493(19) 0.0076(16) -0.0107(16) -0.0132(13)
O2 0.096(3) 0.053(2) 0.0395(17) 0.0029(16) -0.017(2) -0.0219(19)
C8 0.047(2) 0.076(4) 0.058(3) -0.018(2) -0.004(2) 0.009(2)
C9A 0.071(4) 0.076(5) 0.060(4) -0.007(3) 0.009(4) 0.023(4)
C9B 0.053(7) 0.088(8) 0.058(8) -0.017(9) -0.007(6) 0.013(8)
C10 0.112(5) 0.138(6) 0.069(3) -0.012(4) -0.005(4) 0.082(5)
C11A 0.071(4) 0.065(4) 0.091(5) -0.016(4) 0.011(4) 0.024(3)
C11B 0.085(9) 0.104(12) 0.084(8) -0.005(10) 0.004(5) 0.049(9)
C12 0.090(4) 0.140(6) 0.068(3) -0.012(4) 0.013(4) 0.042(4)
C13 0.078(4) 0.091(4) 0.054(3) -0.027(3) -0.001(3) 0.028(3)
N1 0.0395(18) 0.048(2) 0.039(2) -0.0085(18) 0.0046(18) -0.0078(15)

loop_
_atom_type_symbol
_atom_type_description
_atom_type_scat_dispersion_real
_atom_type_scat_dispersion_imag
_atom_type_scat_source
C C 0.0033 0 'International Tables Vol C Tables 4.2.6.8 and 6.1.1.4'
H H 0 0 'International Tables Vol C Tables 4.2.6.8 and 6.1.1.4'
N N 0.0061 0 'International Tables Vol C Tables 4.2.6.8 and 6.1.1.4'
O O 0.0106 0 'International Tables Vol C Tables 4.2.6.8 and 6.1.1.4'

loop_
_exptl_crystal_face_index_h
_exptl_crystal_face_index_k
_exptl_crystal_face_index_l
_exptl_crystal_face_perp_dist
0 1 2 0.24
0 -1 -2 0.24
0 1 0 0.02
0 -1 0 0.02
1 0 0 0.05
-1 0 0 0.05

loop_
_geom_angle_atom_site_label_1
_geom_angle_atom_site_label_2
_geom_angle_atom_site_label_3
_geom_angle
_geom_angle_site_symmetry_1
_geom_angle_site_symmetry_3
_geom_angle_publ_flag
C2 C1 C6 118.7(4) . . ?
C2 C1 C7 121.5(4) . . ?
C6 C1 C7 119.7(4) . . ?
C1 C2 C3 120.7(4) . . ?
C1 C2 H2 119.6 . . ?
C3 C2 H2 119.6 . . ?
C4 C3 C2 120.0(5) . . ?
C4 C3 H3 120 . . ?
C2 C3 H3 120 . . ?
C5 C4 C3 119.7(5) . . ?
C5 C4 H4 120.2 . . ?
C3 C4 H4 120.2 . . ?
C4 C5 C6 120.4(5) . . ?
C4 C5 H5 119.8 . . ?
C6 C5 H5 119.8 . . ?
C1 C6 C5 120.4(5) . . ?
C1 C6 H6 119.8 . . ?
C5 C6 H6 119.8 . . ?
O2 C7 O1 124.8(4) . . ?
O2 C7 C1 117.5(4) . . ?
O1 C7 C1 117.7(4) . . ?
C9A C8 N1 109.8(5) . . ?
N1 C8 C9B 127.6(10) . . ?
C9A C8 C13 110.5(5) . . ?
N1 C8 C13 110.4(4) . . ?
C9B C8 C13 121.8(10) . . ?
C9A C8 H8A 108.7 . . ?
N1 C8 H8A 108.7 . . ?
C13 C8 H8A 108.7 . . ?
C9A C8 H8B 140.6 . . ?
N1 C8 H8B 91.3 . . ?
C9B C8 H8B 90.9 . . ?
C13 C8 H8B 91.3 . . ?
C8 C9A C10 107.1(6) . . ?
C8 C9A H9A1 110.3 . . ?
C10 C9A H9A1 110.3 . . ?
C8 C9A H9A2 110.3 . . ?
C10 C9A H9A2 110.3 . . ?
H9A1 C9A H9A2 108.5 . . ?
C8 C9A H10D 120.6 . . ?
C8 C9B C10 106.5(11) . . ?
C8 C9B H9B1 110.4 . . ?
C10 C9B H9B1 110.4 . . ?
C8 C9B H9B2 110.4 . . ?
C10 C9B H9B2 110.4 . . ?
H9B1 C9B H9B2 108.6 . . ?
C11B C10 C9B 102.5(19) . . ?
C11A C10 C9B 120.3(10) . . ?
C11B C10 C9A 123.6(10) . . ?
C11A C10 C9A 105.2(7) . . ?
C11A C10 H10A 110.7 . . ?
C9A C10 H10A 110.7 . . ?
C11B C10 H10B 123.4 . . ?
C11A C10 H10B 110.7 . . ?
C9B C10 H10B 127.6 . . ?
C9A C10 H10B 110.7 . . ?
H10A C10 H10B 108.8 . . ?
C11B C10 H10C 112 . . ?
C11A C10 H10C 125.1 . . ?
C9B C10 H10C 112.2 . . ?
C9A C10 H10C 122.8 . . ?
C11B C10 H10D 110.1 . . ?
C9B C10 H10D 110.4 . . ?
H10C C10 H10D 109.6 . . ?
C12 C11A C10 109.9(6) . . ?
C12 C11A H10D 122.4 . . ?
C12 C11A H11A 109.7 . . ?
C10 C11A H11A 109.7 . . ?
H10D C11A H11A 124.8 . . ?
C12 C11A H11B 109.7 . . ?
C10 C11A H11B 109.7 . . ?
H11A C11A H11B 108.2 . . ?
C12 C11B C10 106.7(12) . . ?
C12 C11B H11C 110.4 . . ?
C10 C11B H11C 110.4 . . ?
C12 C11B H11D 110.4 . . ?
C10 C11B H11D 110.4 . . ?
H11C C11B H11D 108.6 . . ?
C11A C12 C13 108.9(7) . . ?
C13 C12 C11B 122.8(10) . . ?
C11A C12 H12A 109.9 . . ?
C13 C12 H12A 109.9 . . ?
C11A C12 H12B 109.9 . . ?
C13 C12 H12B 109.9 . . ?
H12A C12 H12B 108.3 . . ?
C13 C12 H12C 107.1 . . ?
C11B C12 H12C 107.3 . . ?
C13 C12 H12D 106.9 . . ?
C11B C12 H12D 105.2 . . ?
H12C C12 H12D 106.6 . . ?
C8 C13 C12 112.1(6) . . ?
C8 C13 H13A 109.2 . . ?
C12 C13 H13A 109.2 . . ?
C8 C13 H13B 109.2 . . ?
C12 C13 H13B 109.2 . . ?
H13A C13 H13B 107.9 . . ?
C8 N1 H1A 109.5 . . ?
C8 N1 H1B 109.5 . . ?
H1A N1 H1B 109.5 . . ?
C8 N1 H1C 109.5 . . ?
H1A N1 H1C 109.5 . . ?
H1B N1 H1C 109.5 . . ?

loop_
_geom_bond_atom_site_label_1
_geom_bond_atom_site_label_2
_geom_bond_distance
_geom_bond_site_symmetry_2
_geom_bond_publ_flag
C1 C2 1.373(6) . ?
C1 C6 1.379(6) . ?
C1 C7 1.513(6) . ?
C2 C3 1.389(6) . ?
C2 H2 0.95 . ?
C3 C4 1.370(7) . ?
C3 H3 0.95 . ?
C4 C5 1.365(9) . ?
C4 H4 0.95 . ?
C5 C6 1.387(7) . ?
C5 H5 0.95 . ?
C6 H6 0.95 . ?
C7 O2 1.236(6) . ?
C7 O1 1.252(6) . ?
C8 C9A 1.466(9) . ?
C8 N1 1.479(6) . ?
C8 C9B 1.501(15) . ?
C8 C13 1.508(7) . ?
C8 H8A 1 . ?
C8 H8B 1 . ?
C9A C10 1.598(9) . ?
C9A H9A1 0.99 . ?
C9A H9A2 0.99 . ?
C9B C10 1.577(15) . ?
C9B H9B1 0.99 . ?
C9B H9B2 0.99 . ?
C10 C11B 1.544(16) . ?
C10 C11A 1.550(10) . ?
C10 H10A 0.99 . ?
C10 H10B 0.99 . ?
C10 H10C 0.99 . ?
C10 H10D 0.99 . ?
C11A C12 1.471(10) . ?
C11A H11A 0.99 . ?
C11A H11B 0.99 . ?
C11B C12 1.539(16) . ?
C11B H11C 0.99 . ?
C11B H11D 0.99 . ?
C12 C13 1.514(8) . ?
C12 H12A 0.99 . ?
C12 H12B 0.99 . ?
C12 H12C 0.99 . ?
C12 H12D 0.99 . ?
C13 H13A 0.99 . ?
C13 H13B 0.99 . ?
N1 H1A 0.91 . ?
N1 H1B 0.91 . ?
N1 H1C 0.91 . ?

loop_
_geom_hbond_atom_site_label_D
_geom_hbond_atom_site_label_H
_geom_hbond_atom_site_label_A
_geom_hbond_distance_DH
_geom_hbond_distance_HA
_geom_hbond_distance_DA
_geom_hbond_angle_DHA
_geom_hbond_site_symmetry_A
N1 H1A O1 0.91 1.85 2.754(4) 174 .
N1 H1B O2 0.91 1.81 2.713(6) 169 10_564
N1 H1C O1 0.91 1.87 2.769(5) 171 10_565

loop_
_geom_torsion_atom_site_label_1
_geom_torsion_atom_site_label_2
_geom_torsion_atom_site_label_3
_geom_torsion_atom_site_label_4
_geom_torsion
_geom_torsion_site_symmetry_1
_geom_torsion_site_symmetry_2
_geom_torsion_site_symmetry_3
_geom_torsion_site_symmetry_4
_geom_torsion_publ_flag
C6 C1 C2 C3 -2.0(6) . . . . ?
C7 C1 C2 C3 176.9(4) . . . . ?
C1 C2 C3 C4 1.0(7) . . . . ?
C2 C3 C4 C5 0.4(8) . . . . ?
C3 C4 C5 C6 -0.7(9) . . . . ?
C2 C1 C6 C5 1.7(7) . . . . ?
C7 C1 C6 C5 -177.2(5) . . . . ?
C4 C5 C6 C1 -0.4(9) . . . . ?
C2 C1 C7 O2 -155.2(5) . . . . ?
C6 C1 C7 O2 23.7(7) . . . . ?
C2 C1 C7 O1 23.2(6) . . . . ?
C6 C1 C7 O1 -157.9(4) . . . . ?
N1 C8 C9A C10 -176.4(6) . . . . ?
C9B C8 C9A C10 -53.3(12) . . . . ?
C13 C8 C9A C10 61.6(8) . . . . ?
C9A C8 C9B C10 54.0(12) . . . . ?
N1 C8 C9B C10 138.7(11) . . . . ?
C13 C8 C9B C10 -37(3) . . . . ?
C8 C9B C10 C11B 73(2) . . . . ?
C8 C9B C10 C11A 30(3) . . . . ?
C8 C9B C10 C9A -51.6(11) . . . . ?
C8 C9A C10 C11B -20(2) . . . . ?
C8 C9A C10 C11A -63.9(9) . . . . ?
C8 C9A C10 C9B 53.6(13) . . . . ?
C11B C10 C11A C12 -58.6(14) . . . . ?
C9B C10 C11A C12 16.7(16) . . . . ?
C9A C10 C11A C12 64.6(9) . . . . ?
C11A C10 C11B C12 53.2(14) . . . . ?
C9B C10 C11B C12 -68(2) . . . . ?
C9A C10 C11B C12 -23(3) . . . . ?
C10 C11A C12 C13 -60.9(9) . . . . ?
C10 C11A C12 C11B 56.9(13) . . . . ?
C10 C11B C12 C11A -55.7(14) . . . . ?
C10 C11B C12 C13 28(3) . . . . ?
C9A C8 C13 C12 -58.6(9) . . . . ?
N1 C8 C13 C12 179.8(7) . . . . ?
C9B C8 C13 C12 -4.0(17) . . . . ?
C11A C12 C13 C8 56.5(10) . . . . ?
C11B C12 C13 C8 9(2) . . . . ?
